data_2100199
loop_
_publ_author_name
'Messerschmidt, Marc'
'Scheins, Stephan'
'Luger, Peter'

_publ_section_title
;
 Charge density of (--)-strychnine from 100 to 15 K,
 a comparison of four data sets
;
_journal_coden_ASTM ASBSDK
_journal_issue 1
_journal_name_full
;
 Acta Crystallographica, Section B: Structural Science
;
_journal_page_first 115
_journal_page_last 121
_journal_paper_doi 10.1107/s0108768104032781
_journal_volume 61
_journal_year 2005
_chemical_formula_analytical 'C21 H22 N2 O2'
_chemical_formula_moiety 'C21 H22 N2 O2'
_chemical_formula_sum 'C21 H22 N2 O2'
_chemical_formula_weight 334.41
_chemical_name_common Strychnine
_chemical_name_systematic Strychnine
_space_group_IT_number 19
_symmetry_cell_setting orthorhombic
_symmetry_space_group_name_Hall 'P 2ac 2ab'
_symmetry_space_group_name_H-M 'P 21 21 21'
_audit_conform_dict_name cif_core.dic
_audit_conform_dict_version 2.2
_audit_creation_method 'XD routine XDCIF'
_cell_angle_alpha 90
_cell_angle_beta 90
_cell_angle_gamma 90
_cell_formula_units_Z 4
_cell_length_a 11.3260(10)
_cell_length_b 11.7650(10)
_cell_length_c 11.9940(10)
_cell_measurement_reflns_used 8611
_cell_measurement_temperature 25
_cell_measurement_theta_max 37.676
_cell_measurement_theta_min 2.422
_cell_volume 1598.2(2)
_computing_molecular_graphics 'Koritsanszky et al, (2003)'
_computing_publication_material 'Koritsanszky et al, (2003)'
_computing_structure_refinement 'Koritsanszky et al, (2003)'
_diffrn_ambient_temperature 25
_diffrn_radiation_monochromator graphit
_diffrn_radiation_type MoK\a
_diffrn_radiation_wavelength 0.71073
_exptl_absorpt_coefficient_mu 0.090
_exptl_absorpt_correction_type none
_exptl_crystal_colour colorless
_exptl_crystal_F_000 712
_refine_diff_density_max 0.19
_refine_diff_density_min -0.114
_refine_ls_extinction_method none
_refine_ls_goodness_of_fit_ref 0.9299
_refine_ls_matrix_type full
_refine_ls_number_parameters 922
_refine_ls_number_reflns 9430
_refine_ls_number_restraints 0
_refine_ls_R_factor_all 0.021
_refine_ls_R_factor_gt 0.017
_refine_ls_shift/su_max 0.0034
_refine_ls_structure_factor_coef F
_refine_ls_weighting_details
;
     calc w1 = 1/[s^2^(Fo)]
;
_refine_ls_weighting_scheme calc
_refine_ls_wR_factor_ref 0.0182
_cod_data_source_file lc5019.cif
_cod_data_source_block II
_cod_depositor_comments
;
 Updated bibliographic information.

 Antanas Vaitkus,
 2020-03-18
;
_cod_original_cell_volume 1598.232
_cod_database_code 2100199

loop_
_symmetry_equiv_pos_as_xyz
+X,+Y,+Z
1/2-X,-Y,1/2+Z
1/2+X,1/2-Y,-Z
-X,1/2+Y,1/2-Z

loop_
_atom_site_aniso_label
_atom_site_aniso_U_11
_atom_site_aniso_U_22
_atom_site_aniso_U_33
_atom_site_aniso_U_12
_atom_site_aniso_U_13
_atom_site_aniso_U_23
O(18) 0.01030(10) 0.00940(10) 0.01070(10) -0.00150(10) 0.00060(10) 0.00030(10)
O(21) 0.00970(10) 0.0190(2) 0.01390(10) 0.00600(10) -0.00080(10) 0.00280(10)
N(5) 0.00804(9) 0.00943(11) 0.00796(9) 0.00201(9) 0.00002(8) 0.00068(9)
N(14) 0.00930(10) 0.01060(10) 0.00910(10) 0.00190(10) -0.00040(10) 0.00020(10)
C(1) 0.01010(10) 0.00720(10) 0.00840(10) 0.00100(10) -0.00010(10) 0.00030(10)
C(2) 0.01290(10) 0.00720(10) 0.00930(10) 0.00080(10) 0.00010(10) -0.00100(10)
C(3) 0.00990(10) 0.00830(10) 0.00790(10) 0.00090(10) 0.00060(10) -0.00090(10)
C(4) 0.00830(10) 0.00740(10) 0.00690(10) 0.00030(10) -0.00020(10) -0.00030(10)
C(5) 0.00794(9) 0.00689(10) 0.00666(9) 0.00051(8) -0.00017(8) 0.00007(8)
C(6) 0.00760(10) 0.01180(10) 0.00770(10) 0.00060(10) 0.00040(10) -0.00010(10)
C(7) 0.00800(10) 0.0192(2) 0.00980(10) 0.00110(10) 0.00060(10) -0.00060(10)
C(8) 0.00880(10) 0.0240(2) 0.01050(10) -0.00320(10) 0.00140(10) -0.00030(10)
C(9) 0.01170(10) 0.0195(2) 0.01090(10) -0.00560(10) 0.00160(10) 0.00100(10)
C(10) 0.01140(10) 0.01280(10) 0.01020(10) -0.00320(10) 0.00090(10) 0.00180(10)
C(11) 0.00830(10) 0.00960(10) 0.00780(10) -0.00100(10) 0.00060(10) 0.00080(10)
C(12) 0.00800(10) 0.00730(10) 0.00680(10) 0.00030(10) 0.00000(10) 0.00020(10)
C(13) 0.00960(10) 0.01000(10) 0.00730(10) 0.00020(10) -0.00070(10) -0.00040(10)
C(14) 0.00930(10) 0.01130(10) 0.00980(10) 0.00000(10) -0.00150(10) -0.00050(10)
C(15) 0.00900(10) 0.01400(10) 0.01160(10) 0.00350(10) 0.00070(10) 0.00080(10)
C(16) 0.00880(10) 0.01090(10) 0.00950(10) 0.00100(10) 0.00110(10) 0.00000(10)
C(17) 0.00940(10) 0.01270(10) 0.01140(10) -0.00070(10) 0.00150(10) 0.00000(10)
C(18) 0.01170(10) 0.01350(10) 0.01020(10) -0.00160(10) 0.00260(10) 0.00090(10)
C(19) 0.01030(10) 0.00840(10) 0.00700(10) -0.00010(10) -0.00030(10) 0.00030(10)
C(20) 0.01180(10) 0.00900(10) 0.00980(10) 0.00180(10) -0.00080(10) 0.00140(10)
C(21) 0.00960(10) 0.01050(10) 0.00840(10) 0.00320(10) -0.00090(10) 0.00050(10)

loop_
_atom_site_label
_atom_site_fract_x
_atom_site_fract_y
_atom_site_fract_z
_atom_site_U_iso_or_equiv
_atom_site_occupancy
O(18) 0.46221(4) -0.01401(3) 1.00074(3) 0.01 1
O(21) 0.86980(4) -0.00856(5) 0.91700(4) 0.014 1
N(5) 0.72494(3) 0.08403(3) 0.82039(3) 0.008 1
N(14) 0.39487(3) 0.29342(3) 0.73318(3) 0.01 1
C(1) 0.51641(3) 0.32478(3) 0.77090(3) 0.009 1
C(2) 0.51928(4) 0.35290(3) 0.89489(3) 0.01 1
C(3) 0.47940(3) 0.24768(3) 0.96068(3) 0.009 1
C(4) 0.57772(3) 0.15851(3) 0.94712(3) 0.008 1
C(5) 0.60096(3) 0.12591(3) 0.82495(3) 0.007 1
C(6) 0.79614(3) 0.16320(3) 0.76226(3) 0.009 1
C(7) 0.91839(4) 0.16266(4) 0.74528(3) 0.012 1
C(8) 0.96748(4) 0.25370(5) 0.68553(4) 0.014 1
C(9) 0.89736(4) 0.34188(5) 0.64379(4) 0.014 1
C(10) 0.77473(4) 0.33900(4) 0.65910(3) 0.011 1
C(11) 0.72478(3) 0.24952(3) 0.71820(3) 0.009 1
C(12) 0.59602(3) 0.22350(3) 0.73728(3) 0.007 1
C(13) 0.53303(3) 0.18504(3) 0.62941(3) 0.009 1
C(14) 0.40296(4) 0.19055(3) 0.66307(3) 0.01 1
C(15) 0.30934(4) 0.28253(4) 0.82490(4) 0.012 1
C(16) 0.35860(3) 0.21060(3) 0.91819(3) 0.01 1
C(17) 0.30358(4) 0.11761(4) 0.95701(3) 0.011 1
C(18) 0.35932(4) 0.04184(4) 1.04373(4) 0.012 1
C(19) 0.56986(3) 0.04807(3) 1.01524(3) 0.009 1
C(20) 0.66853(4) -0.03466(3) 0.97824(3) 0.01 1
C(21) 0.76467(3) 0.01436(3) 0.90441(3) 0.009 1
H(1) 0.54751 0.39733 0.72578 0.011(3) 1
H(2A) 0.46011 0.42155 0.9133 0.029(4) 1
H(2B) 0.60781 0.37822 0.91497 0.027(4) 1
H(3) 0.47307 0.26923 1.0471 0.022(3) 1
H(4) 0.65631 0.20145 0.97313 0.026(3) 1
H(5) 0.54418 0.05783 0.79953 0.021(3) 1
H(7) 0.97671 0.09609 0.77505 0.016(3) 1
H(8) 1.06224 0.25338 0.67359 0.029(4) 1
H(9) 0.93831 0.4119 0.59979 0.032(5) 1
H(10) 0.71905 0.40614 0.62646 0.033(5) 1
H(13A) 0.55294 0.24411 0.56378 0.022(4) 1
H(13B) 0.56427 0.10422 0.60051 0.017(4) 1
H(14A) 0.34293 0.19328 0.59387 0.025(4) 1
H(14B) 0.37853 0.11837 0.71276 0.014(3) 1
H(15A) 0.23177 0.24494 0.78906 0.031(4) 1
H(15B) 0.2893 0.36629 0.85479 0.027(4) 1
H(17) 0.21904 0.09524 0.92405 0.033(4) 1
H(18A) 0.38115 0.08633 1.11912 0.023(4) 1
H(18B) 0.2988 -0.02389 1.06773 0.016(4) 1
H(19) 0.57498 0.067 1.10231 0.014(3) 1
H(20A) 0.70794 -0.07555 1.04897 0.014(4) 1
H(20B) 0.62369 -0.09942 0.93164 0.016(4) 1

loop_
_geom_angle_atom_site_label_1
_geom_angle_atom_site_label_2
_geom_angle_atom_site_label_3
_geom_angle_site_symmetry_1
_geom_angle_site_symmetry_2
_geom_angle_site_symmetry_3
_geom_angle
_geom_angle_publ_flag
C(18) O(18) C(19) 1_555 1_555 1_555 114.50(4) yes
C(5) N(5) C(6) 1_555 1_555 1_555 109.73(3) yes
C(5) N(5) C(21) 1_555 1_555 1_555 118.62(3) yes
C(6) N(5) C(21) 1_555 1_555 1_555 124.53(3) yes
C(1) N(14) C(14) 1_555 1_555 1_555 108.51(3) yes
C(1) N(14) C(15) 1_555 1_555 1_555 113.66(3) yes
C(14) N(14) C(15) 1_555 1_555 1_555 113.28(4) yes
N(14) C(1) C(2) 1_555 1_555 1_555 111.62(3) yes
N(14) C(1) C(12) 1_555 1_555 1_555 105.52(3) yes
N(14) C(1) H(1) 1_555 1_555 1_555 110.29(3) yes
C(2) C(1) C(12) 1_555 1_555 1_555 114.14(3) yes
C(2) C(1) H(1) 1_555 1_555 1_555 108.26(3) yes
C(12) C(1) H(1) 1_555 1_555 1_555 106.89(3) yes
C(1) C(2) C(3) 1_555 1_555 1_555 108.67(3) yes
C(1) C(2) H(2A) 1_555 1_555 1_555 110.56(3) yes
C(1) C(2) H(2B) 1_555 1_555 1_555 107.40(3) yes
C(3) C(2) H(2A) 1_555 1_555 1_555 108.51(3) yes
C(3) C(2) H(2B) 1_555 1_555 1_555 112.53(3) yes
H(2A) C(2) H(2B) 1_555 1_555 1_555 109.17(3) yes
C(2) C(3) C(4) 1_555 1_555 1_555 106.41(3) yes
C(2) C(3) C(16) 1_555 1_555 1_555 108.84(3) yes
C(2) C(3) H(3) 1_555 1_555 1_555 109.06(3) yes
C(4) C(3) C(16) 1_555 1_555 1_555 114.80(3) yes
C(4) C(3) H(3) 1_555 1_555 1_555 108.22(3) yes
C(16) C(3) H(3) 1_555 1_555 1_555 109.38(3) yes
C(3) C(4) C(5) 1_555 1_555 1_555 113.25(3) yes
C(3) C(4) C(19) 1_555 1_555 1_555 118.57(3) yes
C(3) C(4) H(4) 1_555 1_555 1_555 104.44(3) yes
C(5) C(4) C(19) 1_555 1_555 1_555 107.79(3) yes
C(5) C(4) H(4) 1_555 1_555 1_555 104.67(3) yes
C(19) C(4) H(4) 1_555 1_555 1_555 107.00(3) yes
N(5) C(5) C(4) 1_555 1_555 1_555 106.20(3) yes
N(5) C(5) C(12) 1_555 1_555 1_555 104.65(3) yes
N(5) C(5) H(5) 1_555 1_555 1_555 107.95(3) yes
C(4) C(5) C(12) 1_555 1_555 1_555 116.95(3) yes
C(4) C(5) H(5) 1_555 1_555 1_555 110.79(3) yes
C(12) C(5) H(5) 1_555 1_555 1_555 109.71(3) yes
N(5) C(6) C(7) 1_555 1_555 1_555 129.21(4) yes
N(5) C(6) C(11) 1_555 1_555 1_555 109.52(3) yes
C(7) C(6) C(11) 1_555 1_555 1_555 121.27(4) yes
C(6) C(7) C(8) 1_555 1_555 1_555 117.56(4) yes
C(6) C(7) H(7) 1_555 1_555 1_555 123.89(4) yes
C(8) C(7) H(7) 1_555 1_555 1_555 118.54(4) yes
C(7) C(8) C(9) 1_555 1_555 1_555 121.58(4) yes
C(7) C(8) H(8) 1_555 1_555 1_555 117.22(5) yes
C(9) C(8) H(8) 1_555 1_555 1_555 121.19(5) yes
C(8) C(9) C(10) 1_555 1_555 1_555 119.85(4) yes
C(8) C(9) H(9) 1_555 1_555 1_555 119.70(4) yes
C(10) C(9) H(9) 1_555 1_555 1_555 120.45(5) yes
C(9) C(10) C(11) 1_555 1_555 1_555 119.25(4) yes
C(9) C(10) H(10) 1_555 1_555 1_555 120.78(4) yes
C(11) C(10) H(10) 1_555 1_555 1_555 119.96(4) yes
C(6) C(11) C(10) 1_555 1_555 1_555 120.44(4) yes
C(6) C(11) C(12) 1_555 1_555 1_555 110.70(3) yes
C(10) C(11) C(12) 1_555 1_555 1_555 128.70(4) yes
C(1) C(12) C(5) 1_555 1_555 1_555 114.36(3) yes
C(1) C(12) C(11) 1_555 1_555 1_555 116.54(3) yes
C(1) C(12) C(13) 1_555 1_555 1_555 100.05(3) yes
C(5) C(12) C(11) 1_555 1_555 1_555 102.56(3) yes
C(5) C(12) C(13) 1_555 1_555 1_555 111.47(3) yes
C(11) C(12) C(13) 1_555 1_555 1_555 112.27(3) yes
C(12) C(13) C(14) 1_555 1_555 1_555 102.20(3) yes
C(12) C(13) H(13A) 1_555 1_555 1_555 109.11(3) yes
C(12) C(13) H(13B) 1_555 1_555 1_555 112.21(3) yes
C(14) C(13) H(13A) 1_555 1_555 1_555 111.62(3) yes
C(14) C(13) H(13B) 1_555 1_555 1_555 116.17(3) yes
H(13A) C(13) H(13B) 1_555 1_555 1_555 105.52(3) yes
N(14) C(14) C(13) 1_555 1_555 1_555 104.17(3) yes
N(14) C(14) H(14A) 1_555 1_555 1_555 112.12(3) yes
N(14) C(14) H(14B) 1_555 1_555 1_555 108.43(3) yes
C(13) C(14) H(14A) 1_555 1_555 1_555 114.04(3) yes
C(13) C(14) H(14B) 1_555 1_555 1_555 111.19(3) yes
H(14A) C(14) H(14B) 1_555 1_555 1_555 106.83(3) yes
N(14) C(15) C(16) 1_555 1_555 1_555 111.07(3) yes
N(14) C(15) H(15A) 1_555 1_555 1_555 105.98(4) yes
N(14) C(15) H(15B) 1_555 1_555 1_555 108.00(4) yes
C(16) C(15) H(15A) 1_555 1_555 1_555 111.61(4) yes
C(16) C(15) H(15B) 1_555 1_555 1_555 110.21(4) yes
H(15A) C(15) H(15B) 1_555 1_555 1_555 109.82(3) yes
C(3) C(16) C(15) 1_555 1_555 1_555 114.79(3) yes
C(3) C(16) C(17) 1_555 1_555 1_555 122.28(4) yes
C(15) C(16) C(17) 1_555 1_555 1_555 122.84(4) yes
C(16) C(17) C(18) 1_555 1_555 1_555 121.77(4) yes
C(16) C(17) H(17) 1_555 1_555 1_555 119.22(4) yes
C(18) C(17) H(17) 1_555 1_555 1_555 118.98(4) yes
O(18) C(18) C(17) 1_555 1_555 1_555 111.29(3) yes
O(18) C(18) H(18A) 1_555 1_555 1_555 109.83(4) yes
O(18) C(18) H(18B) 1_555 1_555 1_555 106.59(4) yes
C(17) C(18) H(18A) 1_555 1_555 1_555 112.90(4) yes
C(17) C(18) H(18B) 1_555 1_555 1_555 110.10(4) yes
H(18A) C(18) H(18B) 1_555 1_555 1_555 105.82(3) yes
O(18) C(19) C(4) 1_555 1_555 1_555 114.57(3) yes
O(18) C(19) C(20) 1_555 1_555 1_555 105.03(3) yes
O(18) C(19) H(19) 1_555 1_555 1_555 105.72(3) yes
C(4) C(19) C(20) 1_555 1_555 1_555 109.72(3) yes
C(4) C(19) H(19) 1_555 1_555 1_555 109.87(3) yes
C(20) C(19) H(19) 1_555 1_555 1_555 111.84(3) yes
C(19) C(20) C(21) 1_555 1_555 1_555 116.53(3) yes
C(19) C(20) H(20A) 1_555 1_555 1_555 110.85(3) yes
C(19) C(20) H(20B) 1_555 1_555 1_555 104.74(3) yes
C(21) C(20) H(20A) 1_555 1_555 1_555 109.48(3) yes
C(21) C(20) H(20B) 1_555 1_555 1_555 107.79(3) yes
H(20A) C(20) H(20B) 1_555 1_555 1_555 106.90(3) yes
O(21) C(21) N(5) 1_555 1_555 1_555 122.52(4) yes
O(21) C(21) C(20) 1_555 1_555 1_555 122.66(4) yes
N(5) C(21) C(20) 1_555 1_555 1_555 114.80(3) yes
C(2) H(2A) H(2B) 1_555 1_555 1_555 35.43(2) yes
C(2) H(2B) H(2A) 1_555 1_555 1_555 35.40(2) yes
C(13) H(13A) H(13B) 1_555 1_555 1_555 37.21(2) yes
C(13) H(13B) H(13A) 1_555 1_555 1_555 37.28(2) yes
C(14) H(14A) H(14B) 1_555 1_555 1_555 36.59(2) yes
C(14) H(14B) H(14A) 1_555 1_555 1_555 36.58(2) yes
C(15) H(15A) H(15B) 1_555 1_555 1_555 35.08(2) yes
C(15) H(15B) H(15A) 1_555 1_555 1_555 35.10(2) yes
C(18) H(18A) H(18B) 1_555 1_555 1_555 37.07(2) yes
C(18) H(18B) H(18A) 1_555 1_555 1_555 37.11(2) yes
C(20) H(20A) H(20B) 1_555 1_555 1_555 36.55(2) yes
C(20) H(20B) H(20A) 1_555 1_555 1_555 36.55(2) yes

loop_
_geom_bond_atom_site_label_1
_geom_bond_atom_site_label_2
_geom_bond_site_symmetry_1
_geom_bond_site_symmetry_2
_geom_bond_distance
_geom_bond_publ_flag
O(18) C(18) 1_555 1_555 1.4338(6) yes
O(18) C(19) 1_555 1_555 1.4319(5) yes
O(21) C(21) 1_555 1_555 1.2301(6) yes
N(5) C(5) 1_555 1_555 1.4891(5) yes
N(5) C(6) 1_555 1_555 1.4156(5) yes
N(5) C(21) 1_555 1_555 1.3747(5) yes
N(14) C(1) 1_555 1_555 1.4952(5) yes
N(14) C(14) 1_555 1_555 1.4766(5) yes
N(14) C(15) 1_555 1_555 1.4715(5) yes
C(1) C(2) 1_555 1_555 1.5238(5) yes
C(1) C(12) 1_555 1_555 1.5477(5) yes
C(1) H(1) 1_555 1_555 1.0703(4) yes
C(2) C(3) 1_555 1_555 1.5359(5) yes
C(2) H(2A) 1_555 1_555 1.0725(4) yes
C(2) H(2B) 1_555 1_555 1.0734(4) yes
C(3) C(4) 1_555 1_555 1.5385(5) yes
C(3) C(16) 1_555 1_555 1.5238(5) yes
C(3) H(3) 1_555 1_555 1.0696(3) yes
C(4) C(5) 1_555 1_555 1.5374(5) yes
C(4) C(19) 1_555 1_555 1.5374(5) yes
C(4) H(4) 1_555 1_555 1.0699(4) yes
C(5) C(12) 1_555 1_555 1.5579(5) yes
C(5) H(5) 1_555 1_555 1.0715(4) yes
C(6) C(7) 1_555 1_555 1.3996(5) yes
C(6) C(11) 1_555 1_555 1.4014(5) yes
C(7) C(8) 1_555 1_555 1.4036(7) yes
C(7) H(7) 1_555 1_555 1.0849(5) yes
C(8) C(9) 1_555 1_555 1.3991(7) yes
C(8) H(8) 1_555 1_555 1.0828(4) yes
C(9) C(10) 1_555 1_555 1.4014(6) yes
C(9) H(9) 1_555 1_555 1.0827(5) yes
C(10) C(11) 1_555 1_555 1.3896(5) yes
C(10) H(10) 1_555 1_555 1.0840(5) yes
C(11) C(12) 1_555 1_555 1.5076(5) yes
C(12) C(13) 1_555 1_555 1.5452(5) yes
C(13) C(14) 1_555 1_555 1.5288(5) yes
C(13) H(13A) 1_555 1_555 1.0740(4) yes
C(13) H(13B) 1_555 1_555 1.0722(4) yes
C(14) H(14A) 1_555 1_555 1.0733(4) yes
C(14) H(14B) 1_555 1_555 1.0737(4) yes
C(15) C(16) 1_555 1_555 1.5098(6) yes
C(15) H(15A) 1_555 1_555 1.0735(4) yes
C(15) H(15B) 1_555 1_555 1.0729(4) yes
C(16) C(17) 1_555 1_555 1.3425(6) yes
C(17) C(18) 1_555 1_555 1.5083(6) yes
C(17) H(17) 1_555 1_555 1.0689(4) yes
C(18) H(18A) 1_555 1_555 1.0736(4) yes
C(18) H(18B) 1_555 1_555 1.0727(4) yes
C(19) C(20) 1_555 1_555 1.5470(5) yes
C(19) H(19) 1_555 1_555 1.0694(4) yes
C(20) C(21) 1_555 1_555 1.5175(6) yes
C(20) H(20A) 1_555 1_555 1.0726(4) yes
C(20) H(20B) 1_555 1_555 1.0727(4) yes
H(2A) H(2B) 1_555 1_555 1.748797 yes
H(13A) H(13B) 1_555 1_555 1.708529 yes
H(14A) H(14B) 1_555 1_555 1.724028 yes
H(15A) H(15B) 1_555 1_555 1.756255 yes
H(18A) H(18B) 1_555 1_555 1.712115 yes
H(20A) H(20B) 1_555 1_555 1.723377 yes
